data_7122129
loop_
_publ_author_name
'Kelly, Rory P.'
'Toniolo, Davide'
'Tirani, Farzaneh Fadaei'
'Maron, Laurent'
'Mazzanti, Marinella'

_publ_section_title
;
 A tetranuclear samarium(ii) inverse sandwich from direct reduction of
 toluene by a samarium(ii) siloxide.
;
_journal_issue 73
_journal_name_full 'Chemical communications (Cambridge, England)'
_journal_page_first 10268
_journal_page_last 10271
_journal_paper_doi 10.1039/c8cc04169e
_journal_volume 54
_journal_year 2018
_chemical_formula_moiety 'C52 H118 O18 Si4 Sm2, C4 H10 O2'
_chemical_formula_sum 'C56 H128 O20 Si4 Sm2'
_chemical_formula_weight 1534.64
_space_group_crystal_system hexagonal
_space_group_IT_number 169
_space_group_name_Hall 'P 61'
_space_group_name_H-M_alt 'P 61'
_symmetry_space_group_name_Hall 'P 61'
_symmetry_space_group_name_H-M 'P 61'
_atom_sites_solution_hydrogens geom
_atom_sites_solution_primary direct
_atom_sites_solution_secondary difmap
_audit_creation_method SHELXL-2018/3
_audit_update_record
;
2018-05-22 deposited with the CCDC.
2018-08-09 downloaded from the CCDC.
;
_cell_angle_alpha 90
_cell_angle_beta 90
_cell_angle_gamma 120
_cell_formula_units_Z 6
_cell_length_a 13.49276(16)
_cell_length_b 13.49276(16)
_cell_length_c 73.6861(7)
_cell_measurement_reflns_used 26128
_cell_measurement_temperature 90.0(3)
_cell_measurement_theta_max 74.9820
_cell_measurement_theta_min 3.5900
_cell_volume 11617.6(2)
_computing_cell_refinement 'CrysAlisPro 1.171.38.46 (Rigaku OD, 2015)'
_computing_data_collection 'CrysAlisPro 1.171.38.46 (Rigaku OD, 2015)'
_computing_data_reduction 'CrysAlisPro 1.171.38.46 (Rigaku OD, 2015)'
_computing_molecular_graphics 'Mercury 3.10 (CCDC, 2017)'
_computing_publication_material 'CIFTab (Sheldrick, 2015)'
_computing_structure_refinement 'SHELXL-2018/3 (Sheldrick, 2018)'
_computing_structure_solution 'SHELXT 2018/2 (Sheldrick, 2018)'
_diffrn_ambient_environment N~2~
_diffrn_ambient_temperature 90.0(3)
_diffrn_detector 'CCD plate'
_diffrn_detector_area_resol_mean 10.5633
_diffrn_detector_type AtlasS2
_diffrn_measured_fraction_theta_full 1.000
_diffrn_measured_fraction_theta_max 0.996
_diffrn_measurement_device 'four-circle diffractometer'
_diffrn_measurement_device_type 'SuperNova, Dual, Cu at zero, AtlasS2'
_diffrn_radiation_monochromator mirror
_diffrn_radiation_probe x-ray
_diffrn_radiation_type 'Cu K\a'
_diffrn_radiation_wavelength 1.54184
_diffrn_reflns_av_R_equivalents 0.1104
_diffrn_reflns_av_unetI/netI 0.0729
_diffrn_reflns_Laue_measured_fraction_full 1.000
_diffrn_reflns_Laue_measured_fraction_max 0.996
_diffrn_reflns_limit_h_max 16
_diffrn_reflns_limit_h_min -16
_diffrn_reflns_limit_k_max 16
_diffrn_reflns_limit_k_min -16
_diffrn_reflns_limit_l_max 54
_diffrn_reflns_limit_l_min -91
_diffrn_reflns_number 84451
_diffrn_reflns_point_group_measured_fraction_full 0.802
_diffrn_reflns_point_group_measured_fraction_max 0.779
_diffrn_reflns_theta_full 67.684
_diffrn_reflns_theta_max 76.075
_diffrn_reflns_theta_min 2.999
_diffrn_source 'micro-focus sealed X-ray tube'
_diffrn_source_type 'SuperNova (Cu) X-ray Source'
_exptl_absorpt_coefficient_mu 12.347
_exptl_absorpt_correction_T_max 1.000
_exptl_absorpt_correction_T_min 0.170
_exptl_absorpt_correction_type gaussian
_exptl_absorpt_process_details
;
CrysAlisPro 1.171.38.46 (Rigaku Oxford Diffraction, 2015)
Numerical absorption correction based on gaussian integration over
a multifaceted crystal model.
Empirical absorption correction using spherical harmonics,
 implemented in SCALE3 ABSPACK scaling algorithm.
;
_exptl_crystal_colour 'metallic dark black'
_exptl_crystal_density_diffrn 1.316
_exptl_crystal_description plate
_exptl_crystal_F_000 4824
_exptl_crystal_size_max 0.318
_exptl_crystal_size_mid 0.118
_exptl_crystal_size_min 0.028
_refine_diff_density_max 1.509
_refine_diff_density_min -1.436
_refine_diff_density_rms 0.158
_refine_ls_abs_structure_details
;
 Flack x determined using 3214 quotients [(I+)-(I-)]/[(I+)+(I-)]
 (Parsons, Flack and Wagner, Acta Cryst. B69 (2013) 249-259).
;
_refine_ls_abs_structure_Flack -0.002(4)
_refine_ls_extinction_method none
_refine_ls_goodness_of_fit_ref 1.171
_refine_ls_hydrogen_treatment constr
_refine_ls_matrix_type full
_refine_ls_number_parameters 780
_refine_ls_number_reflns 12570
_refine_ls_number_restraints 235
_refine_ls_restrained_S_all 1.162
_refine_ls_R_factor_all 0.0850
_refine_ls_R_factor_gt 0.0819
_refine_ls_shift/su_max 0.001
_refine_ls_shift/su_mean 0.000
_refine_ls_structure_factor_coef Fsqd
_refine_ls_weighting_details 'w=1/[\s^2^(Fo^2^)+(0.0375P)^2^+156.8031P] where P=(Fo^2^+2Fc^2^)/3'
_refine_ls_weighting_scheme calc
_refine_ls_wR_factor_gt 0.1848
_refine_ls_wR_factor_ref 0.1870
_reflns_Friedel_coverage 0.551
_reflns_Friedel_fraction_full 0.601
_reflns_Friedel_fraction_max 0.558
_reflns_number_gt 12086
_reflns_number_total 12570
_reflns_threshold_expression 'I > 2\s(I)'
_cod_data_source_file c8cc04169e2.cif
_cod_data_source_block aw57
_cod_depositor_comments 'Adding full bibliography for 7122128--7122131.cif.'
_cod_original_cell_volume 11617.6(3)
_cod_database_code 7122129
_shelx_shelxl_version_number 2018/3
_shelx_space_group_comment
;
The symmetry employed for this shelxl refinement is uniquely defined
by the following loop, which should always be used as a source of
symmetry information in preference to the above space-group names.
They are only intended as comments.
;
_shelx_estimated_absorpt_t_min 0.111
_shelx_estimated_absorpt_t_max 0.724
_publcif_funding_html
;
;

loop_
_space_group_symop_operation_xyz
'x, y, z'
'-y, x-y, z+1/3'
'-x+y, -x, z+2/3'
'-x, -y, z+1/2'
'y, -x+y, z+5/6'
'x-y, x, z+1/6'

loop_
_atom_site_label
_atom_site_type_symbol
_atom_site_fract_x
_atom_site_fract_y
_atom_site_fract_z
_atom_site_U_iso_or_equiv
_atom_site_adp_type
_atom_site_occupancy
_atom_site_site_symmetry_order
_atom_site_calc_flag
_atom_site_refinement_flags_posn
_atom_site_refinement_flags_adp
Sm1 Sm 0.75298(8) 0.62149(9) 0.52854(2) 0.0271(2) Uani 1 1 d . .
Sm2 Sm 0.71137(7) 0.51175(8) 0.48404(2) 0.02103(18) Uani 1 1 d . .
Si1 Si 0.7220(4) 0.3631(4) 0.53006(6) 0.0266(10) Uani 1 1 d . .
Si2 Si 0.9060(4) 0.7922(4) 0.48838(6) 0.0252(9) Uani 1 1 d . .
Si3 Si 0.4863(4) 0.5323(4) 0.49801(7) 0.0283(10) Uani 1 1 d . .
Si4 Si 0.7454(5) 0.3629(4) 0.44272(6) 0.0302(10) Uani 1 1 d . .
O1 O 0.7146(10) 0.4360(10) 0.51384(16) 0.027(2) Uani 1 1 d . .
O2 O 0.7394(11) 0.4458(11) 0.54786(17) 0.032(3) Uani 1 1 d . .
O3 O 0.8285(12) 0.3328(11) 0.52858(19) 0.039(3) Uani 1 1 d . .
O4 O 0.6102(11) 0.2387(10) 0.53492(16) 0.031(3) Uani 1 1 d . .
O21 O 0.8728(10) 0.6910(11) 0.50233(16) 0.031(3) Uani 1 1 d . .
O22 O 0.8311(9) 0.7225(10) 0.47016(16) 0.026(2) Uani 1 1 d . .
O23 O 0.8626(10) 0.8811(10) 0.49383(18) 0.032(3) Uani 1 1 d . .
O24 O 1.0391(10) 0.8707(9) 0.48392(19) 0.031(3) Uani 1 1 d . .
O41 O 0.6091(9) 0.5860(10) 0.50660(17) 0.028(3) Uani 1 1 d . .
O42 O 0.4906(10) 0.4541(10) 0.48118(17) 0.032(3) Uani 1 1 d . .
O43 O 0.3784(10) 0.4543(11) 0.51214(19) 0.038(3) Uani 1 1 d . .
O44 O 0.4523(10) 0.6189(12) 0.48839(18) 0.035(3) Uani 1 1 d . .
O61 O 0.7343(12) 0.3972(11) 0.46270(19) 0.043(3) Uani 1 1 d . .
O62 O 0.8681(16) 0.4425(15) 0.4336(3) 0.070(5) Uani 1 1 d . .
O63 O 0.7145(13) 0.2319(14) 0.43895(19) 0.046(4) Uani 1 1 d . .
O64 O 0.6579(16) 0.3872(13) 0.4305(2) 0.056(4) Uani 1 1 d . .
O81 O 0.7106(15) 0.7360(14) 0.5548(2) 0.059(4) Uani 1 1 d . .
O82 O 0.9269(13) 0.7823(13) 0.54805(19) 0.050(4) Uani 1 1 d . .
C1 C 0.7344(18) 0.4190(17) 0.5672(2) 0.036(4) Uani 1 1 d . .
C2 C 0.6117(19) 0.3600(19) 0.5735(3) 0.042(4) Uani 1 1 d . .
H2A H 0.583377 0.414174 0.573171 0.062 Uiso 1 1 calc R U
H2B H 0.607164 0.332393 0.585947 0.062 Uiso 1 1 calc R U
H2C H 0.564827 0.295095 0.565505 0.062 Uiso 1 1 calc R U
C3 C 0.800(2) 0.5324(19) 0.5763(3) 0.050(5) Uani 1 1 d . .
H3A H 0.878060 0.573718 0.571339 0.075 Uiso 1 1 calc R U
H3B H 0.804276 0.520844 0.589401 0.075 Uiso 1 1 calc R U
H3C H 0.762260 0.577022 0.574317 0.075 Uiso 1 1 calc R U
C4 C 0.7915(19) 0.3442(18) 0.5706(3) 0.041(4) Uani 1 1 d . .
H4A H 0.746290 0.269705 0.564651 0.062 Uiso 1 1 calc R U
H4B H 0.794824 0.332848 0.583671 0.062 Uiso 1 1 calc R U
H4C H 0.869275 0.383127 0.565600 0.062 Uiso 1 1 calc R U
C5 C 0.9419(14) 0.4074(16) 0.5210(3) 0.034(4) Uani 1 1 d . .
C6 C 0.9325(18) 0.384(2) 0.5007(3) 0.056(6) Uani 1 1 d . .
H6A H 0.902722 0.301757 0.498660 0.084 Uiso 1 1 calc R U
H6B H 1.008240 0.427600 0.495111 0.084 Uiso 1 1 calc R U
H6C H 0.880363 0.406117 0.495267 0.084 Uiso 1 1 calc R U
C7 C 0.9849(15) 0.5257(16) 0.5251(3) 0.039(4) Uani 1 1 d . .
H7A H 0.939828 0.553098 0.518616 0.059 Uiso 1 1 calc R U
H7B H 1.065192 0.570492 0.521389 0.059 Uiso 1 1 calc R U
H7C H 0.978994 0.534470 0.538216 0.059 Uiso 1 1 calc R U
C8 C 1.0132(17) 0.3607(19) 0.5304(3) 0.048(5) Uani 1 1 d . .
H8A H 1.037329 0.395714 0.542420 0.073 Uiso 1 1 calc R U
H8B H 1.080850 0.379463 0.523040 0.073 Uiso 1 1 calc R U
H8C H 0.966333 0.277451 0.531685 0.073 Uiso 1 1 calc R U
C9 C 0.5730(15) 0.1263(13) 0.5285(3) 0.028(3) Uani 1 1 d . U
C10 C 0.4502(16) 0.0508(19) 0.5342(3) 0.048(5) Uani 1 1 d . .
H10A H 0.447542 0.029258 0.547005 0.072 Uiso 1 1 calc R U
H10B H 0.414680 -0.018293 0.526706 0.072 Uiso 1 1 calc R U
H10C H 0.408459 0.092428 0.532726 0.072 Uiso 1 1 calc R U
C11 C 0.645(2) 0.081(2) 0.5377(3) 0.054(6) Uani 1 1 d . .
H11A H 0.703963 0.088156 0.529278 0.081 Uiso 1 1 calc R U
H11B H 0.594965 0.000792 0.540969 0.081 Uiso 1 1 calc R U
H11C H 0.680438 0.126221 0.548630 0.081 Uiso 1 1 calc R U
C12 C 0.584(2) 0.1266(19) 0.5082(3) 0.058(6) Uani 1 1 d . .
H12A H 0.535874 0.154136 0.502690 0.087 Uiso 1 1 calc R U
H12B H 0.558635 0.048767 0.503964 0.087 Uiso 1 1 calc R U
H12C H 0.663791 0.177217 0.504733 0.087 Uiso 1 1 calc R U
C21 C 0.8113(18) 0.7699(18) 0.4533(3) 0.039(4) Uani 1 1 d . .
C22 C 0.777(2) 0.6777(19) 0.4402(3) 0.046(5) Uani 1 1 d . .
H22A H 0.842107 0.667539 0.437379 0.069 Uiso 1 1 calc R U
H22B H 0.750227 0.696862 0.429045 0.069 Uiso 1 1 calc R U
H22C H 0.714614 0.606655 0.445294 0.069 Uiso 1 1 calc R U
C23 C 0.7103(19) 0.787(2) 0.4575(3) 0.048(5) Uani 1 1 d . .
H23A H 0.647010 0.716280 0.462386 0.071 Uiso 1 1 calc R U
H23B H 0.685313 0.807746 0.446279 0.071 Uiso 1 1 calc R U
H23C H 0.733523 0.848878 0.466367 0.071 Uiso 1 1 calc R U
C24 C 0.9146(18) 0.8749(19) 0.4478(3) 0.049(5) Uani 1 1 d . .
H24A H 0.937660 0.931910 0.457495 0.074 Uiso 1 1 calc R U
H24B H 0.898906 0.904953 0.436711 0.074 Uiso 1 1 calc R U
H24C H 0.976297 0.858292 0.445473 0.074 Uiso 1 1 calc R U
C25 C 0.9163(17) 0.9906(18) 0.5021(3) 0.038(4) Uani 1 1 d . .
C26 C 0.8200(17) 1.0050(19) 0.5095(3) 0.044(5) Uani 1 1 d . .
H26A H 0.763203 0.988272 0.499950 0.067 Uiso 1 1 calc R U
H26B H 0.850568 1.083953 0.513700 0.067 Uiso 1 1 calc R U
H26C H 0.783755 0.952297 0.519681 0.067 Uiso 1 1 calc R U
C27 C 0.976(2) 1.079(2) 0.4884(3) 0.061(7) Uani 1 1 d . .
H27A H 1.043874 1.077528 0.484268 0.092 Uiso 1 1 calc R U
H27B H 0.998625 1.154257 0.493714 0.092 Uiso 1 1 calc R U
H27C H 0.924594 1.065439 0.478097 0.092 Uiso 1 1 calc R U
C28 C 0.9947(18) 1.0003(15) 0.5180(3) 0.045(5) Uani 1 1 d . .
H28A H 0.950643 0.939996 0.526890 0.068 Uiso 1 1 calc R U
H28B H 1.024960 1.075329 0.523788 0.068 Uiso 1 1 calc R U
H28C H 1.058259 0.991694 0.513463 0.068 Uiso 1 1 calc R U
C29 C 1.1312(16) 0.8504(18) 0.4816(3) 0.042(4) Uani 1 1 d . .
C30 C 1.0888(17) 0.731(2) 0.4739(3) 0.050(5) Uani 1 1 d . .
H30A H 1.031255 0.674020 0.482089 0.076 Uiso 1 1 calc R U
H30B H 1.153230 0.717317 0.472759 0.076 Uiso 1 1 calc R U
H30C H 1.054580 0.725347 0.461958 0.076 Uiso 1 1 calc R U
C31 C 1.184(2) 0.855(3) 0.5005(4) 0.066(7) Uani 1 1 d . .
H31A H 1.228324 0.934838 0.504575 0.099 Uiso 1 1 calc R U
H31B H 1.235055 0.822873 0.499619 0.099 Uiso 1 1 calc R U
H31C H 1.123149 0.810681 0.509240 0.099 Uiso 1 1 calc R U
C32 C 1.217(2) 0.942(3) 0.4687(5) 0.088(9) Uani 1 1 d . .
H32A H 1.180719 0.935247 0.456959 0.132 Uiso 1 1 calc R U
H32B H 1.283226 0.930906 0.467147 0.132 Uiso 1 1 calc R U
H32C H 1.242764 1.017902 0.473855 0.132 Uiso 1 1 calc R U
C41 C 0.4055(15) 0.3956(17) 0.4664(3) 0.039(4) Uani 1 1 d . .
C42 C 0.4161(17) 0.2957(18) 0.4614(3) 0.047(5) Uani 1 1 d . .
H42A H 0.488163 0.321312 0.454888 0.070 Uiso 1 1 calc R U
H42B H 0.351798 0.244741 0.453583 0.070 Uiso 1 1 calc R U
H42C H 0.415207 0.254486 0.472409 0.070 Uiso 1 1 calc R U
C43 C 0.2845(17) 0.3536(18) 0.4738(3) 0.047(5) Uani 1 1 d . .
H43A H 0.278973 0.325177 0.486172 0.070 Uiso 1 1 calc R U
H43B H 0.228622 0.291735 0.466031 0.070 Uiso 1 1 calc R U
H43C H 0.268784 0.417043 0.473768 0.070 Uiso 1 1 calc R U
C44 C 0.424(2) 0.4754(19) 0.4518(3) 0.052(5) Uani 1 1 d . .
H44A H 0.422923 0.542400 0.456696 0.078 Uiso 1 1 calc R U
H44B H 0.363070 0.437911 0.442725 0.078 Uiso 1 1 calc R U
H44C H 0.498225 0.499742 0.446073 0.078 Uiso 1 1 calc R U
C45 C 0.3625(18) 0.364(2) 0.5245(3) 0.055(6) Uani 1 1 d . .
C46 C 0.2409(18) 0.299(3) 0.5287(4) 0.075(8) Uani 1 1 d . .
H46A H 0.218674 0.347177 0.535545 0.113 Uiso 1 1 calc R U
H46B H 0.225064 0.231912 0.535914 0.113 Uiso 1 1 calc R U
H46C H 0.196939 0.274363 0.517347 0.113 Uiso 1 1 calc R U
C47 C 0.401(2) 0.284(3) 0.5160(4) 0.080(8) Uani 1 1 d . .
H47A H 0.352105 0.243148 0.505648 0.120 Uiso 1 1 calc R U
H47B H 0.395862 0.228474 0.525109 0.120 Uiso 1 1 calc R U
H47C H 0.480884 0.329399 0.511862 0.120 Uiso 1 1 calc R U
C48 C 0.4367(19) 0.416(3) 0.5409(4) 0.074(8) Uani 1 1 d . .
H48A H 0.512893 0.426668 0.538581 0.112 Uiso 1 1 calc R U
H48B H 0.402292 0.364693 0.551332 0.112 Uiso 1 1 calc R U
H48C H 0.443205 0.490177 0.543603 0.112 Uiso 1 1 calc R U
C49 C 0.4150(18) 0.6961(18) 0.4951(3) 0.043(4) Uani 1 1 d . U
C50 C 0.287(2) 0.626(3) 0.4984(5) 0.087(10) Uani 1 1 d . .
H50A H 0.248501 0.585009 0.487232 0.131 Uiso 1 1 calc R U
H50B H 0.257766 0.676631 0.501922 0.131 Uiso 1 1 calc R U
H50C H 0.271285 0.570300 0.508108 0.131 Uiso 1 1 calc R U
C51 C 0.445(2) 0.7808(19) 0.4812(4) 0.060(6) Uani 1 1 d . .
H51A H 0.514598 0.794096 0.475058 0.090 Uiso 1 1 calc R U
H51B H 0.457128 0.852413 0.486657 0.090 Uiso 1 1 calc R U
H51C H 0.382033 0.753701 0.472359 0.090 Uiso 1 1 calc R U
C52 C 0.471(3) 0.746(3) 0.5129(4) 0.095(10) Uani 1 1 d . .
H52A H 0.462350 0.684904 0.520971 0.143 Uiso 1 1 calc R U
H52B H 0.433750 0.785719 0.518364 0.143 Uiso 1 1 calc R U
H52C H 0.551933 0.800712 0.510932 0.143 Uiso 1 1 calc R U
C61 C 0.977(2) 0.4425(18) 0.4354(3) 0.054(5) Uani 1 1 d . .
C62 C 0.969(2) 0.349(2) 0.4231(4) 0.060(6) Uani 1 1 d . .
H62A H 0.924441 0.274757 0.429093 0.090 Uiso 1 1 calc R U
H62B H 1.045999 0.362899 0.420433 0.090 Uiso 1 1 calc R U
H62C H 0.931078 0.348961 0.411712 0.090 Uiso 1 1 calc R U
C63 C 1.060(3) 0.556(2) 0.4275(4) 0.074(8) Uani 1 1 d . .
H63A H 1.060937 0.549993 0.414229 0.111 Uiso 1 1 calc R U
H63B H 1.136491 0.581873 0.432312 0.111 Uiso 1 1 calc R U
H63C H 1.036413 0.612301 0.430664 0.111 Uiso 1 1 calc R U
C64 C 1.002(2) 0.430(2) 0.4535(4) 0.065(6) Uani 1 1 d . .
H64A H 1.006381 0.492844 0.460780 0.097 Uiso 1 1 calc R U
H64B H 1.075623 0.432173 0.453950 0.097 Uiso 1 1 calc R U
H64C H 0.941720 0.356877 0.458247 0.097 Uiso 1 1 calc R U
C65 C 0.6550(17) 0.1317(16) 0.4489(3) 0.035(4) Uani 1 1 d . .
C66 C 0.5444(18) 0.1134(19) 0.4559(3) 0.047(5) Uani 1 1 d . .
H66A H 0.558372 0.173104 0.464795 0.071 Uiso 1 1 calc R U
H66B H 0.502845 0.038205 0.461747 0.071 Uiso 1 1 calc R U
H66C H 0.498781 0.116895 0.445848 0.071 Uiso 1 1 calc R U
C67 C 0.7308(19) 0.137(2) 0.4650(3) 0.051(5) Uani 1 1 d . .
H67A H 0.801949 0.143657 0.460320 0.077 Uiso 1 1 calc R U
H67B H 0.689884 0.067222 0.472233 0.077 Uiso 1 1 calc R U
H67C H 0.748772 0.203737 0.472515 0.077 Uiso 1 1 calc R U
C68 C 0.635(3) 0.035(2) 0.4369(3) 0.067(8) Uani 1 1 d . .
H68A H 0.589312 0.032866 0.426386 0.101 Uiso 1 1 calc R U
H68B H 0.593614 -0.037024 0.443625 0.101 Uiso 1 1 calc R U
H68C H 0.708511 0.045446 0.432730 0.101 Uiso 1 1 calc R U
C69 C 0.621(3) 0.368(2) 0.4119(3) 0.063(6) Uani 1 1 d . .
C70 C 0.535(3) 0.245(3) 0.4098(5) 0.088(10) Uani 1 1 d . .
H70A H 0.556647 0.199999 0.417602 0.133 Uiso 1 1 calc R U
H70B H 0.533124 0.222529 0.397148 0.133 Uiso 1 1 calc R U
H70C H 0.459883 0.232369 0.413409 0.133 Uiso 1 1 calc R U
C71 C 0.719(3) 0.396(4) 0.4000(4) 0.109(12) Uani 1 1 d . .
H71A H 0.781209 0.473267 0.402713 0.163 Uiso 1 1 calc R U
H71B H 0.695920 0.391394 0.387313 0.163 Uiso 1 1 calc R U
H71C H 0.745276 0.340886 0.402175 0.163 Uiso 1 1 calc R U
C72 C 0.575(4) 0.438(4) 0.4078(4) 0.129(14) Uani 1 1 d . .
H72A H 0.506121 0.414353 0.415189 0.194 Uiso 1 1 calc R U
H72B H 0.554408 0.430186 0.394923 0.194 Uiso 1 1 calc R U
H72C H 0.631325 0.517617 0.410495 0.194 Uiso 1 1 calc R U
C81 C 0.607(2) 0.738(2) 0.5550(4) 0.069(8) Uani 1 1 d . .
H81A H 0.608823 0.789165 0.545520 0.103 Uiso 1 1 calc R U
H81B H 0.597884 0.764940 0.566894 0.103 Uiso 1 1 calc R U
H81C H 0.543267 0.660329 0.552883 0.103 Uiso 1 1 calc R U
C82 C 0.802(2) 0.840(2) 0.5610(3) 0.054(5) Uani 1 1 d . .
H82A H 0.780974 0.860856 0.572659 0.065 Uiso 1 1 calc R U
H82B H 0.817988 0.901046 0.552115 0.065 Uiso 1 1 calc R U
C83 C 0.907(2) 0.832(2) 0.5636(3) 0.059(6) Uani 1 1 d . .
H83A H 0.972969 0.909941 0.565652 0.071 Uiso 1 1 calc R U
H83B H 0.897839 0.785385 0.574477 0.071 Uiso 1 1 calc R U
C84 C 1.040(2) 0.802(2) 0.5470(4) 0.070(8) Uani 1 1 d . .
H84A H 1.061663 0.785144 0.558792 0.104 Uiso 1 1 calc R U
H84B H 1.091818 0.881998 0.543806 0.104 Uiso 1 1 calc R U
H84C H 1.043462 0.751940 0.537724 0.104 Uiso 1 1 calc R U
O83 O 0.0790(17) 0.1280(17) 0.4144(3) 0.075(6) Uani 1 1 d . .
O84 O 0.0924(16) -0.0728(17) 0.4041(3) 0.074(5) Uani 1 1 d . .
C85 C 0.108(4) 0.172(3) 0.4321(5) 0.119(16) Uani 1 1 d . .
H85A H 0.144431 0.255504 0.431679 0.179 Uiso 1 1 calc R U
H85B H 0.161218 0.150303 0.437330 0.179 Uiso 1 1 calc R U
H85C H 0.038652 0.140586 0.439508 0.179 Uiso 1 1 calc R U
C86 C 0.170(3) 0.128(2) 0.4055(4) 0.080(8) Uani 1 1 d . .
H86A H 0.241464 0.200689 0.408310 0.096 Uiso 1 1 calc R U
H86B H 0.157531 0.125496 0.392255 0.096 Uiso 1 1 calc R U
C87 C 0.184(2) 0.029(2) 0.4111(4) 0.069(7) Uani 1 1 d . .
H87A H 0.257601 0.038978 0.406309 0.083 Uiso 1 1 calc R U
H87B H 0.185816 0.024068 0.424476 0.083 Uiso 1 1 calc R U
C88 C 0.097(3) -0.174(3) 0.4080(4) 0.077(9) Uani 1 1 d . .
H88A H 0.042054 -0.236908 0.400233 0.116 Uiso 1 1 calc R U
H88B H 0.077471 -0.195138 0.420745 0.116 Uiso 1 1 calc R U
H88C H 0.174252 -0.160532 0.405586 0.116 Uiso 1 1 calc R U

loop_
_atom_site_aniso_label
_atom_site_aniso_U_11
_atom_site_aniso_U_22
_atom_site_aniso_U_33
_atom_site_aniso_U_23
_atom_site_aniso_U_13
_atom_site_aniso_U_12
Sm1 0.0324(5) 0.0318(5) 0.0192(4) -0.0057(4) -0.0026(4) 0.0177(4)
Sm2 0.0192(4) 0.0303(5) 0.0165(4) -0.0038(4) -0.0017(3) 0.0146(4)
Si1 0.027(2) 0.036(2) 0.025(2) -0.007(2) -0.0048(19) 0.022(2)
Si2 0.021(2) 0.032(2) 0.024(2) -0.0061(19) -0.0046(17) 0.0155(19)
Si3 0.019(2) 0.034(2) 0.037(3) 0.004(2) 0.0000(19) 0.0168(19)
Si4 0.046(3) 0.035(3) 0.017(2) -0.0009(19) 0.001(2) 0.026(2)
O1 0.029(6) 0.030(6) 0.023(6) -0.005(5) -0.008(5) 0.015(5)
O2 0.037(7) 0.039(7) 0.026(7) -0.011(5) -0.010(5) 0.023(6)
O3 0.052(8) 0.039(7) 0.046(8) 0.001(6) -0.014(7) 0.038(7)
O4 0.041(7) 0.032(6) 0.024(6) -0.007(5) -0.004(5) 0.022(6)
O21 0.028(6) 0.041(7) 0.026(7) -0.008(6) -0.001(5) 0.017(6)
O22 0.023(6) 0.025(6) 0.024(6) 0.007(5) 0.001(5) 0.008(5)
O23 0.022(6) 0.030(6) 0.043(8) -0.008(6) -0.005(5) 0.012(5)
O24 0.030(6) 0.017(5) 0.049(8) 0.004(5) -0.002(6) 0.014(5)
O41 0.018(5) 0.035(6) 0.036(7) -0.007(5) -0.001(5) 0.016(5)
O42 0.036(7) 0.029(6) 0.031(7) 0.000(5) -0.004(6) 0.017(5)
O43 0.022(6) 0.045(8) 0.052(8) 0.014(7) 0.007(6) 0.021(6)
O44 0.023(6) 0.051(8) 0.041(8) -0.002(6) -0.004(5) 0.027(6)
O61 0.049(8) 0.038(7) 0.036(8) -0.017(6) 0.007(6) 0.018(6)
O62 0.063(11) 0.058(11) 0.077(13) -0.016(9) 0.021(10) 0.021(9)
O63 0.049(8) 0.066(10) 0.036(8) 0.008(7) 0.014(7) 0.038(8)
O64 0.091(13) 0.048(9) 0.053(10) -0.004(8) -0.009(9) 0.052(9)
O81 0.072(11) 0.056(10) 0.054(10) -0.028(8) 0.002(9) 0.037(9)
O82 0.055(9) 0.046(8) 0.033(8) -0.007(7) 0.002(7) 0.013(7)
C1 0.050(9) 0.043(9) 0.017(8) -0.001(7) -0.005(7) 0.024(8)
C2 0.057(10) 0.053(11) 0.028(10) 0.002(9) 0.007(9) 0.037(9)
C3 0.079(14) 0.046(10) 0.028(10) -0.004(8) 0.000(10) 0.034(9)
C4 0.053(11) 0.053(11) 0.024(10) -0.004(9) -0.012(9) 0.032(10)
C5 0.014(7) 0.034(8) 0.054(10) -0.002(7) 0.005(7) 0.011(6)
C6 0.032(10) 0.080(17) 0.056(10) -0.019(11) -0.007(9) 0.029(11)
C7 0.023(8) 0.040(8) 0.059(13) -0.010(9) -0.003(9) 0.018(7)
C8 0.030(10) 0.056(12) 0.066(14) 0.005(11) -0.001(10) 0.026(9)
C9 0.033(7) 0.018(6) 0.041(7) -0.005(6) -0.004(6) 0.019(5)
C10 0.029(8) 0.047(11) 0.057(13) -0.005(10) -0.009(8) 0.010(8)
C11 0.069(13) 0.060(14) 0.066(14) -0.006(12) -0.007(12) 0.056(13)
C12 0.096(18) 0.036(11) 0.042(9) -0.004(9) 0.006(10) 0.033(12)
C21 0.043(9) 0.043(9) 0.029(9) 0.004(7) -0.008(8) 0.021(8)
C22 0.068(14) 0.051(10) 0.024(9) 0.006(8) -0.004(9) 0.034(10)
C23 0.052(11) 0.057(13) 0.040(12) -0.002(10) -0.009(9) 0.032(10)
C24 0.044(10) 0.049(10) 0.044(13) 0.009(9) -0.009(9) 0.015(8)
C25 0.043(10) 0.044(10) 0.039(10) -0.008(8) -0.002(7) 0.031(9)
C26 0.040(10) 0.053(12) 0.046(12) -0.015(10) -0.002(8) 0.027(10)
C27 0.084(17) 0.072(15) 0.047(12) 0.008(10) 0.027(11) 0.054(14)
C28 0.047(11) 0.022(9) 0.076(13) -0.005(9) -0.022(10) 0.023(8)
C29 0.027(9) 0.055(10) 0.055(11) 0.000(9) 0.011(8) 0.028(8)
C30 0.034(10) 0.075(11) 0.067(14) -0.021(11) -0.016(9) 0.046(9)
C31 0.054(14) 0.09(2) 0.067(12) -0.029(12) -0.018(11) 0.046(15)
C32 0.049(15) 0.096(18) 0.11(2) 0.033(18) 0.022(15) 0.026(14)
C41 0.022(7) 0.038(9) 0.047(11) -0.015(7) -0.020(7) 0.009(7)
C42 0.033(10) 0.039(10) 0.061(14) -0.012(9) -0.006(10) 0.013(8)
C43 0.033(9) 0.042(11) 0.057(13) -0.016(9) -0.013(8) 0.012(8)
C44 0.054(13) 0.045(11) 0.056(13) -0.008(9) -0.016(10) 0.025(10)
C45 0.029(9) 0.080(15) 0.061(13) 0.028(11) 0.002(8) 0.030(10)
C46 0.024(9) 0.11(2) 0.073(18) 0.031(16) 0.011(10) 0.018(11)
C47 0.060(16) 0.086(18) 0.10(2) 0.047(14) 0.041(15) 0.043(15)
C48 0.028(10) 0.088(18) 0.067(14) 0.044(11) 0.003(9) -0.001(11)
C49 0.046(8) 0.046(8) 0.062(9) 0.005(7) 0.005(7) 0.040(7)
C50 0.054(10) 0.089(18) 0.15(3) 0.060(17) 0.033(13) 0.058(12)
C51 0.078(16) 0.047(12) 0.080(14) 0.015(11) 0.029(13) 0.051(12)
C52 0.13(3) 0.11(3) 0.072(15) -0.024(15) -0.012(16) 0.08(2)
C61 0.054(13) 0.034(9) 0.056(11) -0.001(9) 0.014(10) 0.009(9)
C62 0.060(15) 0.058(12) 0.064(14) -0.010(11) 0.008(12) 0.031(12)
C63 0.09(2) 0.035(10) 0.075(17) -0.003(10) 0.025(16) 0.019(12)
C64 0.056(15) 0.061(15) 0.062(11) -0.006(11) 0.005(11) 0.017(13)
C65 0.049(10) 0.033(9) 0.034(9) 0.004(7) 0.010(7) 0.029(8)
C66 0.041(10) 0.047(12) 0.059(14) 0.012(10) 0.006(9) 0.026(9)
C67 0.046(11) 0.073(15) 0.044(11) 0.009(10) 0.007(9) 0.036(12)
C68 0.12(2) 0.070(15) 0.048(13) -0.013(11) -0.008(13) 0.072(17)
C69 0.108(18) 0.053(12) 0.036(12) -0.012(10) -0.034(11) 0.046(12)
C70 0.081(17) 0.072(13) 0.12(3) -0.027(16) -0.048(17) 0.044(12)
C71 0.10(2) 0.15(3) 0.07(2) 0.02(2) -0.020(14) 0.047(19)
C72 0.26(4) 0.15(3) 0.06(2) -0.03(2) -0.07(2) 0.16(3)
C81 0.065(17) 0.067(17) 0.08(2) -0.026(15) -0.009(15) 0.041(15)
C82 0.079(14) 0.045(12) 0.035(12) 0.003(10) 0.013(11) 0.029(12)
C83 0.049(12) 0.063(15) 0.031(11) -0.019(11) -0.007(10) 0.003(10)
C84 0.069(18) 0.063(16) 0.060(17) -0.014(13) -0.019(14) 0.020(14)
O83 0.074(13) 0.073(13) 0.077(14) -0.022(11) -0.037(11) 0.036(11)
O84 0.057(11) 0.077(13) 0.092(15) -0.002(11) 0.006(10) 0.037(10)
C85 0.14(4) 0.07(2) 0.11(3) 0.02(2) -0.06(3) 0.03(2)
C86 0.08(2) 0.052(15) 0.08(2) -0.002(14) 0.019(18) 0.017(14)
C87 0.054(15) 0.076(17) 0.067(18) -0.012(14) 0.000(13) 0.026(14)
C88 0.10(2) 0.09(2) 0.07(2) 0.000(16) 0.010(17) 0.07(2)

loop_
_atom_type_symbol
_atom_type_description
_atom_type_scat_dispersion_real
_atom_type_scat_dispersion_imag
_atom_type_scat_source
C C 0.0181 0.0091 'International Tables Vol C Tables 4.2.6.8 and 6.1.1.4'
H H 0.0000 0.0000 'International Tables Vol C Tables 4.2.6.8 and 6.1.1.4'
O O 0.0492 0.0322 'International Tables Vol C Tables 4.2.6.8 and 6.1.1.4'
Si Si 0.2541 0.3302 'International Tables Vol C Tables 4.2.6.8 and 6.1.1.4'
Sm Sm -5.3236 12.2178 'International Tables Vol C Tables 4.2.6.8 and 6.1.1.4'

loop_
_exptl_crystal_face_index_h
_exptl_crystal_face_index_k
_exptl_crystal_face_index_l
_exptl_crystal_face_perp_dist
9 -3 4 0.0198
1 -1 -47 0.1792
-1 -1 47 0.1333
5 -8 -2 0.0478
-5 9 -7 0.0445
-3 -6 -10 0.0459
-3 -5 24 0.0933
2 3 -38 0.1426
8 -1 -6 0.0463
-9 3 -3 0.0051
-6 -3 -1 0.0236
-4 8 26 0.0789

loop_
_geom_angle_atom_site_label_1
_geom_angle_atom_site_label_2
_geom_angle_atom_site_label_3
_geom_angle
O41 Sm1 O21 81.6(4)
O41 Sm1 O1 76.6(4)
O21 Sm1 O1 78.8(4)
O41 Sm1 O82 145.2(5)
O21 Sm1 O82 88.2(4)
O1 Sm1 O82 133.9(4)
O41 Sm1 O2 119.5(4)
O21 Sm1 O2 120.5(4)
O1 Sm1 O2 57.7(4)
O82 Sm1 O2 94.4(4)
O41 Sm1 O81 102.5(5)
O21 Sm1 O81 130.4(5)
O1 Sm1 O81 150.7(5)
O82 Sm1 O81 60.3(5)
O2 Sm1 O81 100.6(5)
O41 Sm1 Si1 98.7(3)
O21 Sm1 Si1 98.4(3)
O1 Sm1 Si1 27.7(3)
O82 Sm1 Si1 115.7(4)
O2 Sm1 Si1 30.1(3)
O81 Sm1 Si1 128.8(4)
O41 Sm1 Sm2 48.9(3)
O21 Sm1 Sm2 49.3(3)
O1 Sm1 Sm2 43.6(3)
O82 Sm1 Sm2 136.9(3)
O2 Sm1 Sm2 101.3(3)
O81 Sm1 Sm2 150.3(4)
Si1 Sm1 Sm2 71.23(9)
O61 Sm2 O1 107.1(5)
O61 Sm2 O41 159.8(4)
O1 Sm2 O41 73.5(4)
O61 Sm2 O21 128.4(4)
O1 Sm2 O21 75.4(4)
O41 Sm2 O21 71.6(4)
O61 Sm2 O22 103.7(4)
O1 Sm2 O22 131.6(4)
O41 Sm2 O22 89.4(4)
O21 Sm2 O22 56.3(4)
O61 Sm2 O42 104.5(4)
O1 Sm2 O42 101.5(4)
O41 Sm2 O42 56.5(4)
O21 Sm2 O42 125.9(4)
O22 Sm2 O42 105.7(3)
O61 Sm2 Si3 133.6(4)
O1 Sm2 Si3 88.0(3)
O41 Sm2 Si3 27.4(3)
O21 Sm2 Si3 97.6(3)
O22 Sm2 Si3 96.9(3)
O42 Sm2 Si3 29.2(3)
O61 Sm2 Si2 121.4(4)
O1 Sm2 Si2 102.6(3)
O41 Sm2 Si2 77.1(3)
O21 Sm2 Si2 27.4(3)
O22 Sm2 Si2 29.1(3)
O42 Sm2 Si2 117.5(3)
Si3 Sm2 Si2 96.19(12)
O61 Sm2 Sm1 149.3(4)
O1 Sm2 Sm1 45.9(3)
O41 Sm2 Sm1 42.5(3)
O21 Sm2 Sm1 42.6(3)
O22 Sm2 Sm1 91.4(3)
O42 Sm2 Sm1 96.6(3)
Si3 Sm2 Sm1 68.88(9)
Si2 Sm2 Sm1 64.50(8)
O1 Si1 O4 119.3(7)
O1 Si1 O2 102.1(7)
O4 Si1 O2 105.3(7)
O1 Si1 O3 115.4(7)
O4 Si1 O3 103.1(7)
O2 Si1 O3 111.3(7)
O1 Si1 Sm1 48.0(4)
O4 Si1 Sm1 130.9(5)
O2 Si1 Sm1 54.3(5)
O3 Si1 Sm1 125.6(5)
O21 Si2 O24 116.4(7)
O21 Si2 O23 115.1(7)
O24 Si2 O23 105.2(6)
O21 Si2 O22 102.0(6)
O24 Si2 O22 111.9(7)
O23 Si2 O22 105.9(6)
O21 Si2 Sm2 50.9(5)
O24 Si2 Sm2 135.3(5)
O23 Si2 Sm2 119.0(5)
O22 Si2 Sm2 51.4(4)
O41 Si3 O44 117.2(7)
O41 Si3 O42 103.5(6)
O44 Si3 O42 104.2(7)
O41 Si3 O43 115.3(7)
O44 Si3 O43 104.8(6)
O42 Si3 O43 111.4(7)
O41 Si3 Sm2 51.0(4)
O44 Si3 Sm2 121.5(5)
O42 Si3 Sm2 52.6(4)
O43 Si3 Sm2 133.1(5)
O61 Si4 O62 114.5(9)
O61 Si4 O63 118.0(8)
O62 Si4 O63 105.9(8)
O61 Si4 O64 105.8(8)
O62 Si4 O64 103.9(10)
O63 Si4 O64 107.7(8)
Si1 O1 Sm2 164.4(7)
Si1 O1 Sm1 104.3(6)
Sm2 O1 Sm1 90.5(4)
C1 O2 Si1 129.0(12)
C1 O2 Sm1 135.0(10)
Si1 O2 Sm1 95.7(6)
C5 O3 Si1 125.9(11)
C9 O4 Si1 132.4(11)
Si2 O21 Sm1 135.0(7)
Si2 O21 Sm2 101.7(6)
Sm1 O21 Sm2 88.1(4)
C21 O22 Si2 128.6(11)
C21 O22 Sm2 129.6(10)
Si2 O22 Sm2 99.5(5)
C25 O23 Si2 133.6(11)
C29 O24 Si2 134.7(12)
Si3 O41 Sm1 158.5(8)
Si3 O41 Sm2 101.6(6)
Sm1 O41 Sm2 88.6(3)
C41 O42 Si3 128.7(11)
C41 O42 Sm2 131.3(11)
Si3 O42 Sm2 98.3(5)
C45 O43 Si3 129.7(12)
C49 O44 Si3 133.9(13)
Si4 O61 Sm2 152.9(9)
C61 O62 Si4 131.1(17)
C65 O63 Si4 132.8(12)
C69 O64 Si4 135.0(16)
C81 O81 C82 111.4(19)
C81 O81 Sm1 120.8(14)
C82 O81 Sm1 118.0(14)
C84 O82 C83 113.5(18)
C84 O82 Sm1 123.2(14)
C83 O82 Sm1 121.2(13)
O2 C1 C3 104.9(16)
O2 C1 C2 109.5(16)
C3 C1 C2 109.6(18)
O2 C1 C4 109.8(15)
C3 C1 C4 110.7(17)
C2 C1 C4 112.0(17)
C1 C2 H2A 109.5
C1 C2 H2B 109.5
H2A C2 H2B 109.5
C1 C2 H2C 109.5
H2A C2 H2C 109.5
H2B C2 H2C 109.5
C1 C3 H3A 109.5
C1 C3 H3B 109.5
H3A C3 H3B 109.5
C1 C3 H3C 109.5
H3A C3 H3C 109.5
H3B C3 H3C 109.5
C1 C4 H4A 109.5
C1 C4 H4B 109.5
H4A C4 H4B 109.5
C1 C4 H4C 109.5
H4A C4 H4C 109.5
H4B C4 H4C 109.5
C7 C5 O3 112.7(15)
C7 C5 C6 113(2)
O3 C5 C6 106.5(16)
C7 C5 C8 111.6(17)
O3 C5 C8 101.3(15)
C6 C5 C8 111.0(17)
C5 C6 H6A 109.5
C5 C6 H6B 109.5
H6A C6 H6B 109.5
C5 C6 H6C 109.5
H6A C6 H6C 109.5
H6B C6 H6C 109.5
C5 C7 H7A 109.5
C5 C7 H7B 109.5
H7A C7 H7B 109.5
C5 C7 H7C 109.5
H7A C7 H7C 109.5
H7B C7 H7C 109.5
C5 C8 H8A 109.5
C5 C8 H8B 109.5
H8A C8 H8B 109.5
C5 C8 H8C 109.5
H8A C8 H8C 109.5
H8B C8 H8C 109.5
O4 C9 C12 110.2(15)
O4 C9 C10 108.1(15)
C12 C9 C10 110.6(18)
O4 C9 C11 108.7(16)
C12 C9 C11 111.2(17)
C10 C9 C11 107.9(17)
C9 C10 H10A 109.5
C9 C10 H10B 109.5
H10A C10 H10B 109.5
C9 C10 H10C 109.5
H10A C10 H10C 109.5
H10B C10 H10C 109.5
C9 C11 H11A 109.5
C9 C11 H11B 109.5
H11A C11 H11B 109.5
C9 C11 H11C 109.5
H11A C11 H11C 109.5
H11B C11 H11C 109.5
C9 C12 H12A 109.5
C9 C12 H12B 109.5
H12A C12 H12B 109.5
C9 C12 H12C 109.5
H12A C12 H12C 109.5
H12B C12 H12C 109.5
C22 C21 C24 112.8(19)
C22 C21 O22 103.7(16)
C24 C21 O22 111.2(16)
C22 C21 C23 109.6(18)
C24 C21 C23 113.5(19)
O22 C21 C23 105.3(16)
C21 C22 H22A 109.5
C21 C22 H22B 109.5
H22A C22 H22B 109.5
C21 C22 H22C 109.5
H22A C22 H22C 109.5
H22B C22 H22C 109.5
C21 C23 H23A 109.5
C21 C23 H23B 109.5
H23A C23 H23B 109.5
C21 C23 H23C 109.5
H23A C23 H23C 109.5
H23B C23 H23C 109.5
C21 C24 H24A 109.5
C21 C24 H24B 109.5
H24A C24 H24B 109.5
C21 C24 H24C 109.5
H24A C24 H24C 109.5
H24B C24 H24C 109.5
O23 C25 C27 110.2(18)
O23 C25 C26 105.4(16)
C27 C25 C26 107.4(18)
O23 C25 C28 112.7(15)
C27 C25 C28 113(2)
C26 C25 C28 108.0(17)
C25 C26 H26A 109.5
C25 C26 H26B 109.5
H26A C26 H26B 109.5
C25 C26 H26C 109.5
H26A C26 H26C 109.5
H26B C26 H26C 109.5
C25 C27 H27A 109.5
C25 C27 H27B 109.5
H27A C27 H27B 109.5
C25 C27 H27C 109.5
H27A C27 H27C 109.5
H27B C27 H27C 109.5
C25 C28 H28A 109.5
C25 C28 H28B 109.5
H28A C28 H28B 109.5
C25 C28 H28C 109.5
H28A C28 H28C 109.5
H28B C28 H28C 109.5
O24 C29 C30 110.3(15)
O24 C29 C32 107.7(19)
C30 C29 C32 111(2)
O24 C29 C31 108.6(18)
C30 C29 C31 107.4(19)
C32 C29 C31 112(2)
C29 C30 H30A 109.5
C29 C30 H30B 109.5
H30A C30 H30B 109.5
C29 C30 H30C 109.5
H30A C30 H30C 109.5
H30B C30 H30C 109.5
C29 C31 H31A 109.5
C29 C31 H31B 109.5
H31A C31 H31B 109.5
C29 C31 H31C 109.5
H31A C31 H31C 109.5
H31B C31 H31C 109.5
C29 C32 H32A 109.5
C29 C32 H32B 109.5
H32A C32 H32B 109.5
C29 C32 H32C 109.5
H32A C32 H32C 109.5
H32B C32 H32C 109.5
C44 C41 C42 116(2)
C44 C41 O42 110.3(16)
C42 C41 O42 105.5(15)
C44 C41 C43 106.9(18)
C42 C41 C43 108.8(17)
O42 C41 C43 109.5(16)
C41 C42 H42A 109.5
C41 C42 H42B 109.5
H42A C42 H42B 109.5
C41 C42 H42C 109.5
H42A C42 H42C 109.5
H42B C42 H42C 109.5
C41 C43 H43A 109.5
C41 C43 H43B 109.5
H43A C43 H43B 109.5
C41 C43 H43C 109.5
H43A C43 H43C 109.5
H43B C43 H43C 109.5
C41 C44 H44A 109.5
C41 C44 H44B 109.5
H44A C44 H44B 109.5
C41 C44 H44C 109.5
H44A C44 H44C 109.5
H44B C44 H44C 109.5
O43 C45 C46 106.9(18)
O43 C45 C48 110(2)
C46 C45 C48 114(2)
O43 C45 C47 112(2)
C46 C45 C47 110(2)
C48 C45 C47 106(2)
C45 C46 H46A 109.5
C45 C46 H46B 109.5
H46A C46 H46B 109.5
C45 C46 H46C 109.5
H46A C46 H46C 109.5
H46B C46 H46C 109.5
C45 C47 H47A 109.5
C45 C47 H47B 109.5
H47A C47 H47B 109.5
C45 C47 H47C 109.5
H47A C47 H47C 109.5
H47B C47 H47C 109.5
C45 C48 H48A 109.5
C45 C48 H48B 109.5
H48A C48 H48B 109.5
C45 C48 H48C 109.5
H48A C48 H48C 109.5
H48B C48 H48C 109.5
C51 C49 O44 105.6(17)
C51 C49 C52 113(2)
O44 C49 C52 110.5(18)
C51 C49 C50 112.7(19)
O44 C49 C50 107.5(19)
C52 C49 C50 108(3)
C49 C50 H50A 109.5
C49 C50 H50B 109.5
H50A C50 H50B 109.5
C49 C50 H50C 109.5
H50A C50 H50C 109.5
H50B C50 H50C 109.5
C49 C51 H51A 109.5
C49 C51 H51B 109.5
H51A C51 H51B 109.5
C49 C51 H51C 109.5
H51A C51 H51C 109.5
H51B C51 H51C 109.5
C49 C52 H52A 109.5
C49 C52 H52B 109.5
H52A C52 H52B 109.5
C49 C52 H52C 109.5
H52A C52 H52C 109.5
H52B C52 H52C 109.5
C64 C61 O62 113(2)
C64 C61 C63 113(2)
O62 C61 C63 101(2)
C64 C61 C62 113(2)
O62 C61 C62 107(2)
C63 C61 C62 109(2)
C61 C62 H62A 109.5
C61 C62 H62B 109.5
H62A C62 H62B 109.5
C61 C62 H62C 109.5
H62A C62 H62C 109.5
H62B C62 H62C 109.5
C61 C63 H63A 109.5
C61 C63 H63B 109.5
H63A C63 H63B 109.5
C61 C63 H63C 109.5
H63A C63 H63C 109.5
H63B C63 H63C 109.5
C61 C64 H64A 109.5
C61 C64 H64B 109.5
H64A C64 H64B 109.5
C61 C64 H64C 109.5
H64A C64 H64C 109.5
H64B C64 H64C 109.5
O63 C65 C66 113.0(16)
O63 C65 C68 107.7(18)
C66 C65 C68 110(2)
O63 C65 C67 108.2(18)
C66 C65 C67 109.3(17)
C68 C65 C67 108.9(18)
C65 C66 H66A 109.5
C65 C66 H66B 109.5
H66A C66 H66B 109.5
C65 C66 H66C 109.5
H66A C66 H66C 109.5
H66B C66 H66C 109.5
C65 C67 H67A 109.5
C65 C67 H67B 109.5
H67A C67 H67B 109.5
C65 C67 H67C 109.5
H67A C67 H67C 109.5
H67B C67 H67C 109.5
C65 C68 H68A 109.5
C65 C68 H68B 109.5
H68A C68 H68B 109.5
C65 C68 H68C 109.5
H68A C68 H68C 109.5
H68B C68 H68C 109.5
C72 C69 O64 108(2)
C72 C69 C71 111(3)
O64 C69 C71 109(2)
C72 C69 C70 112(3)
O64 C69 C70 108(2)
C71 C69 C70 109(3)
C69 C70 H70A 109.5
C69 C70 H70B 109.5
H70A C70 H70B 109.5
C69 C70 H70C 109.5
H70A C70 H70C 109.5
H70B C70 H70C 109.5
C69 C71 H71A 109.5
C69 C71 H71B 109.5
H71A C71 H71B 109.5
C69 C71 H71C 109.5
H71A C71 H71C 109.5
H71B C71 H71C 109.5
C69 C72 H72A 109.5
C69 C72 H72B 109.5
H72A C72 H72B 109.5
C69 C72 H72C 109.5
H72A C72 H72C 109.5
H72B C72 H72C 109.5
O81 C81 H81A 109.5
O81 C81 H81B 109.5
H81A C81 H81B 109.5
O81 C81 H81C 109.5
H81A C81 H81C 109.5
H81B C81 H81C 109.5
O81 C82 C83 112(2)
O81 C82 H82A 109.3
C83 C82 H82A 109.3
O81 C82 H82B 109.3
C83 C82 H82B 109.3
H82A C82 H82B 107.9
O82 C83 C82 110.0(19)
O82 C83 H83A 109.7
C82 C83 H83A 109.7
O82 C83 H83B 109.7
C82 C83 H83B 109.7
H83A C83 H83B 108.2
O82 C84 H84A 109.5
O82 C84 H84B 109.5
H84A C84 H84B 109.5
O82 C84 H84C 109.5
H84A C84 H84C 109.5
H84B C84 H84C 109.5
C86 O83 C85 112(3)
C87 O84 C88 115(2)
O83 C85 H85A 109.5
O83 C85 H85B 109.5
H85A C85 H85B 109.5
O83 C85 H85C 109.5
H85A C85 H85C 109.5
H85B C85 H85C 109.5
O83 C86 C87 112(2)
O83 C86 H86A 109.2
C87 C86 H86A 109.2
O83 C86 H86B 109.2
C87 C86 H86B 109.2
H86A C86 H86B 107.9
O84 C87 C86 109(2)
O84 C87 H87A 109.9
C86 C87 H87A 109.9
O84 C87 H87B 109.9
C86 C87 H87B 109.9
H87A C87 H87B 108.3
O84 C88 H88A 109.5
O84 C88 H88B 109.5
H88A C88 H88B 109.5
O84 C88 H88C 109.5
H88A C88 H88C 109.5
H88B C88 H88C 109.5

loop_
_geom_bond_atom_site_label_1
_geom_bond_atom_site_label_2
_geom_bond_distance
Sm1 O41 2.383(12)
Sm1 O21 2.389(12)
Sm1 O1 2.532(11)
Sm1 O82 2.681(15)
Sm1 O2 2.692(13)
Sm1 O81 2.710(14)
Sm1 Si1 3.300(5)
Sm1 Sm2 3.5253(13)
Sm2 O61 2.332(12)
Sm2 O1 2.432(12)
Sm2 O41 2.656(11)
Sm2 O21 2.673(12)
Sm2 O22 2.674(11)
Sm2 O42 2.685(12)
Sm2 Si3 3.346(4)
Sm2 Si2 3.373(5)
Si1 O1 1.582(12)
Si1 O4 1.640(14)
Si1 O2 1.661(13)
Si1 O3 1.681(13)
Si2 O21 1.584(14)
Si2 O24 1.598(13)
Si2 O23 1.627(13)
Si2 O22 1.661(12)
Si3 O41 1.572(12)
Si3 O44 1.618(13)
Si3 O42 1.648(13)
Si3 O43 1.667(13)
Si4 O61 1.573(13)
Si4 O62 1.604(19)
Si4 O63 1.624(16)
Si4 O64 1.643(16)
O2 C1 1.46(2)
O3 C5 1.46(2)
O4 C9 1.418(19)
O22 C21 1.48(2)
O23 C25 1.42(2)
O24 C29 1.410(19)
O42 C41 1.49(2)
O43 C45 1.44(3)
O44 C49 1.45(2)
O62 C61 1.47(3)
O63 C65 1.39(2)
O64 C69 1.44(3)
O81 C81 1.41(3)
O81 C82 1.41(3)
O82 C84 1.41(3)
O82 C83 1.43(3)
C1 C3 1.49(3)
C1 C2 1.51(3)
C1 C4 1.57(3)
C2 H2A 0.9800
C2 H2B 0.9800
C2 H2C 0.9800
C3 H3A 0.9800
C3 H3B 0.9800
C3 H3C 0.9800
C4 H4A 0.9800
C4 H4B 0.9800
C4 H4C 0.9800
C5 C7 1.43(3)
C5 C6 1.52(3)
C5 C8 1.55(3)
C6 H6A 0.9800
C6 H6B 0.9800
C6 H6C 0.9800
C7 H7A 0.9800
C7 H7B 0.9800
C7 H7C 0.9800
C8 H8A 0.9800
C8 H8B 0.9800
C8 H8C 0.9800
C9 C12 1.50(3)
C9 C10 1.51(3)
C9 C11 1.53(2)
C10 H10A 0.9800
C10 H10B 0.9800
C10 H10C 0.9800
C11 H11A 0.9800
C11 H11B 0.9800
C11 H11C 0.9800
C12 H12A 0.9800
C12 H12B 0.9800
C12 H12C 0.9800
C21 C22 1.45(3)
C21 C24 1.46(3)
C21 C23 1.53(3)
C22 H22A 0.9800
C22 H22B 0.9800
C22 H22C 0.9800
C23 H23A 0.9800
C23 H23B 0.9800
C23 H23C 0.9800
C24 H24A 0.9800
C24 H24B 0.9800
C24 H24C 0.9800
C25 C27 1.46(3)
C25 C26 1.51(3)
C25 C28 1.54(3)
C26 H26A 0.9800
C26 H26B 0.9800
C26 H26C 0.9800
C27 H27A 0.9800
C27 H27B 0.9800
C27 H27C 0.9800
C28 H28A 0.9800
C28 H28B 0.9800
C28 H28C 0.9800
C29 C30 1.52(3)
C29 C32 1.53(3)
C29 C31 1.55(3)
C30 H30A 0.9800
C30 H30B 0.9800
C30 H30C 0.9800
C31 H31A 0.9800
C31 H31B 0.9800
C31 H31C 0.9800
C32 H32A 0.9800
C32 H32B 0.9800
C32 H32C 0.9800
C41 C44 1.45(3)
C41 C42 1.47(3)
C41 C43 1.53(3)
C42 H42A 0.9800
C42 H42B 0.9800
C42 H42C 0.9800
C43 H43A 0.9800
C43 H43B 0.9800
C43 H43C 0.9800
C44 H44A 0.9800
C44 H44B 0.9800
C44 H44C 0.9800
C45 C46 1.46(3)
C45 C48 1.50(4)
C45 C47 1.56(4)
C46 H46A 0.9800
C46 H46B 0.9800
C46 H46C 0.9800
C47 H47A 0.9800
C47 H47B 0.9800
C47 H47C 0.9800
C48 H48A 0.9800
C48 H48B 0.9800
C48 H48C 0.9800
C49 C51 1.44(3)
C49 C52 1.49(4)
C49 C50 1.52(3)
C50 H50A 0.9800
C50 H50B 0.9800
C50 H50C 0.9800
C51 H51A 0.9800
C51 H51B 0.9800
C51 H51C 0.9800
C52 H52A 0.9800
C52 H52B 0.9800
C52 H52C 0.9800
C61 C64 1.40(3)
C61 C63 1.50(3)
C61 C62 1.51(3)
C62 H62A 0.9800
C62 H62B 0.9800
C62 H62C 0.9800
C63 H63A 0.9800
C63 H63B 0.9800
C63 H63C 0.9800
C64 H64A 0.9800
C64 H64B 0.9800
C64 H64C 0.9800
C65 C66 1.48(3)
C65 C68 1.48(3)
C65 C67 1.54(3)
C66 H66A 0.9800
C66 H66B 0.9800
C66 H66C 0.9800
C67 H67A 0.9800
C67 H67B 0.9800
C67 H67C 0.9800
C68 H68A 0.9800
C68 H68B 0.9800
C68 H68C 0.9800
C69 C72 1.39(4)
C69 C71 1.47(5)
C69 C70 1.48(4)
C70 H70A 0.9800
C70 H70B 0.9800
C70 H70C 0.9800
C71 H71A 0.9800
C71 H71B 0.9800
C71 H71C 0.9800
C72 H72A 0.9800
C72 H72B 0.9800
C72 H72C 0.9800
C81 H81A 0.9800
C81 H81B 0.9800
C81 H81C 0.9800
C82 C83 1.47(4)
C82 H82A 0.9900
C82 H82B 0.9900
C83 H83A 0.9900
C83 H83B 0.9900
C84 H84A 0.9800
C84 H84B 0.9800
C84 H84C 0.9800
O83 C86 1.39(4)
O83 C85 1.40(4)
O84 C87 1.41(3)
O84 C88 1.43(3)
C85 H85A 0.9800
C85 H85B 0.9800
C85 H85C 0.9800
C86 C87 1.51(4)
C86 H86A 0.9900
C86 H86B 0.9900
C87 H87A 0.9900
C87 H87B 0.9900
C88 H88A 0.9800
C88 H88B 0.9800
C88 H88C 0.9800

loop_
_geom_torsion_atom_site_label_1
_geom_torsion_atom_site_label_2
_geom_torsion_atom_site_label_3
_geom_torsion_atom_site_label_4
_geom_torsion
O4 Si1 O1 Sm2 -79(3)
O2 Si1 O1 Sm2 165(3)
O3 Si1 O1 Sm2 45(3)
Sm1 Si1 O1 Sm2 161(3)
O4 Si1 O1 Sm1 120.3(6)
O2 Si1 O1 Sm1 4.9(7)
O3 Si1 O1 Sm1 -116.1(7)
O1 Si1 O2 C1 169.6(14)
O4 Si1 O2 C1 44.3(16)
O3 Si1 O2 C1 -66.7(16)
Sm1 Si1 O2 C1 174.0(17)
O1 Si1 O2 Sm1 -4.4(6)
O4 Si1 O2 Sm1 -129.7(5)
O3 Si1 O2 Sm1 119.3(6)
O1 Si1 O3 C5 34.9(17)
O4 Si1 O3 C5 166.7(14)
O2 Si1 O3 C5 -80.9(16)
Sm1 Si1 O3 C5 -20.3(17)
O1 Si1 O4 C9 88.7(16)
O2 Si1 O4 C9 -157.6(14)
O3 Si1 O4 C9 -40.8(16)
Sm1 Si1 O4 C9 146.8(13)
O24 Si2 O21 Sm1 132.5(9)
O23 Si2 O21 Sm1 8.8(12)
O22 Si2 O21 Sm1 -105.4(9)
Sm2 Si2 O21 Sm1 -99.2(10)
O24 Si2 O21 Sm2 -128.3(6)
O23 Si2 O21 Sm2 108.0(6)
O22 Si2 O21 Sm2 -6.1(6)
O21 Si2 O22 C21 169.9(14)
O24 Si2 O22 C21 -64.9(15)
O23 Si2 O22 C21 49.2(16)
Sm2 Si2 O22 C21 163.8(16)
O21 Si2 O22 Sm2 6.1(6)
O24 Si2 O22 Sm2 131.2(5)
O23 Si2 O22 Sm2 -114.7(6)
O21 Si2 O23 C25 99.2(18)
O24 Si2 O23 C25 -30.2(19)
O22 Si2 O23 C25 -148.9(17)
Sm2 Si2 O23 C25 156.8(16)
O21 Si2 O24 C29 37(2)
O23 Si2 O24 C29 166.1(19)
O22 Si2 O24 C29 -79(2)
Sm2 Si2 O24 C29 -23(2)
O44 Si3 O41 Sm1 133.3(18)
O42 Si3 O41 Sm1 -112.7(19)
O43 Si3 O41 Sm1 9(2)
Sm2 Si3 O41 Sm1 -117(2)
O44 Si3 O41 Sm2 -109.8(7)
O42 Si3 O41 Sm2 4.2(7)
O43 Si3 O41 Sm2 126.1(6)
O41 Si3 O42 C41 -170.4(14)
O44 Si3 O42 C41 -47.3(16)
O43 Si3 O42 C41 65.1(16)
Sm2 Si3 O42 C41 -166.3(16)
O41 Si3 O42 Sm2 -4.1(7)
O44 Si3 O42 Sm2 119.0(6)
O43 Si3 O42 Sm2 -128.6(6)
O41 Si3 O43 C45 -49(2)
O44 Si3 O43 C45 -179.0(19)
O42 Si3 O43 C45 69(2)
Sm2 Si3 O43 C45 11(2)
O41 Si3 O44 C49 -78.9(18)
O42 Si3 O44 C49 167.5(17)
O43 Si3 O44 C49 50.3(19)
Sm2 Si3 O44 C49 -138.0(16)
O62 Si4 O61 Sm2 77(2)
O63 Si4 O61 Sm2 -157.4(16)
O64 Si4 O61 Sm2 -37(2)
O61 Si4 O62 C61 80(2)
O63 Si4 O62 C61 -52(2)
O64 Si4 O62 C61 -164.9(19)
O61 Si4 O63 C65 17(2)
O62 Si4 O63 C65 146.6(19)
O64 Si4 O63 C65 -102.8(19)
O61 Si4 O64 C69 -175(2)
O62 Si4 O64 C69 64(3)
O63 Si4 O64 C69 -48(3)
Si1 O2 C1 C3 157.8(14)
Sm1 O2 C1 C3 -31(2)
Si1 O2 C1 C2 -84.5(19)
Sm1 O2 C1 C2 87.0(19)
Si1 O2 C1 C4 39(2)
Sm1 O2 C1 C4 -149.6(13)
Si1 O3 C5 C7 38(2)
Si1 O3 C5 C6 -86.9(19)
Si1 O3 C5 C8 157.1(14)
Si1 O4 C9 C12 -45(2)
Si1 O4 C9 C10 -165.8(14)
Si1 O4 C9 C11 77(2)
Si2 O22 C21 C22 160.6(14)
Sm2 O22 C21 C22 -40(2)
Si2 O22 C21 C24 39(2)
Sm2 O22 C21 C24 -161.7(14)
Si2 O22 C21 C23 -84.2(18)
Sm2 O22 C21 C23 75.0(19)
Si2 O23 C25 C27 85(2)
Si2 O23 C25 C26 -159.1(15)
Si2 O23 C25 C28 -41(3)
Si2 O24 C29 C30 31(3)
Si2 O24 C29 C32 151.7(19)
Si2 O24 C29 C31 -87(2)
Si3 O42 C41 C44 83(2)
Sm2 O42 C41 C44 -79(2)
Si3 O42 C41 C42 -151.1(14)
Sm2 O42 C41 C42 47(2)
Si3 O42 C41 C43 -34(2)
Sm2 O42 C41 C43 164.0(12)
Si3 O43 C45 C46 -160.4(19)
Si3 O43 C45 C48 76(3)
Si3 O43 C45 C47 -40(3)
Si3 O44 C49 C51 156.4(17)
Si3 O44 C49 C52 34(3)
Si3 O44 C49 C50 -83(2)
Si4 O62 C61 C64 -44(3)
Si4 O62 C61 C63 -165.0(18)
Si4 O62 C61 C62 81(3)
Si4 O63 C65 C66 48(3)
Si4 O63 C65 C68 168.9(17)
Si4 O63 C65 C67 -73(2)
Si4 O64 C69 C72 -161(3)
Si4 O64 C69 C71 -41(4)
Si4 O64 C69 C70 77(3)
C81 O81 C82 C83 171(2)
Sm1 O81 C82 C83 -43(2)
C84 O82 C83 C82 163(2)
Sm1 O82 C83 C82 -33(3)
O81 C82 C83 O82 48(3)
C85 O83 C86 C87 80(3)
C88 O84 C87 C86 178(2)
O83 C86 C87 O84 70(3)
